data_7720403
loop_
_publ_author_name
'Pradhan, Mitarani'
'Surati, Zeel Y.'
'Pal, Apurba Kumar'
'Vanka, Kumar'
'Jagirdar, Balaji R.'

_publ_section_title
;
 Heterolytic cleavage of the B-H bond in H<sub>3</sub>B&#xb7;L (L = THF,
 NMe<sub>2</sub>H) by an electrophilic Ir(III) pincer complex
 [Ir(H)(PMe<sub>3</sub>)(<sup><i>t</i>Bu4</sup>POCOP)][BArF4].
;
_journal_issue 1
_journal_name_full 'Dalton transactions (Cambridge, England : 2003)'
_journal_page_first 476
_journal_page_last 491
_journal_paper_doi 10.1039/d5dt01780g
_journal_volume 55
_journal_year 2026
_chemical_formula_moiety 'C32 H12 B F24, C25 H49 Ir O2 P3'
_chemical_formula_sum 'C57 H61 B F24 Ir O2 P3'
_chemical_formula_weight 1529.97
_chemical_name_systematic '[Ir(H)(PMe3)(tBu4POCOP)][BArF4]'
_chemical_properties_physical Air-sensitive
_space_group_crystal_system monoclinic
_space_group_IT_number 14
_space_group_name_Hall '-P 2yn'
_space_group_name_H-M_alt 'P 1 21/n 1'
_atom_sites_solution_hydrogens mixed
_atom_sites_solution_primary dual
_atom_sites_solution_secondary difmap
_audit_creation_method SHELXL-2019/3
_audit_update_record
;
2025-06-13 deposited with the CCDC.	2025-11-24 downloaded from the CCDC.
;
_cell_angle_alpha 90
_cell_angle_beta 93.8790(10)
_cell_angle_gamma 90
_cell_formula_units_Z 4
_cell_length_a 12.2359(5)
_cell_length_b 39.5973(14)
_cell_length_c 12.9688(4)
_cell_measurement_reflns_used 9559
_cell_measurement_temperature 100(2)
_cell_measurement_theta_max 30.22
_cell_measurement_theta_min 2.65
_cell_volume 6269.1(4)
_computing_cell_refinement 'Bruker SAINT'
_computing_data_collection 'Bruker APEX2'
_computing_data_reduction 'Bruker SAINT'
_computing_molecular_graphics 'Ortep for Windows (Farrugia, 2012)'
_computing_publication_material 'WinGX publication routines (Farrugia, 2012)'
_computing_structure_refinement 'SHELXL-2019/2 (Sheldrick, 2019)'
_computing_structure_solution 'SHELXT 2018/2 (Sheldrick, 2018)'
_diffrn_ambient_temperature 100(2)
_diffrn_measured_fraction_theta_full 0.999
_diffrn_measured_fraction_theta_max 0.995
_diffrn_measurement_device_type 'Bruker APEX-II CCD'
_diffrn_measurement_method '\f and \w scans'
_diffrn_radiation_type MoK\a
_diffrn_radiation_wavelength 0.71073
_diffrn_reflns_av_R_equivalents 0.0606
_diffrn_reflns_av_unetI/netI 0.0340
_diffrn_reflns_Laue_measured_fraction_full 0.999
_diffrn_reflns_Laue_measured_fraction_max 0.995
_diffrn_reflns_limit_h_max 17
_diffrn_reflns_limit_h_min -17
_diffrn_reflns_limit_k_max 56
_diffrn_reflns_limit_k_min -56
_diffrn_reflns_limit_l_max 18
_diffrn_reflns_limit_l_min -18
_diffrn_reflns_number 200295
_diffrn_reflns_point_group_measured_fraction_full 0.999
_diffrn_reflns_point_group_measured_fraction_max 0.995
_diffrn_reflns_theta_full 25.242
_diffrn_reflns_theta_max 30.530
_diffrn_reflns_theta_min 2.442
_exptl_absorpt_coefficient_mu 2.318
_exptl_absorpt_correction_T_max 0.7461
_exptl_absorpt_correction_T_min 0.6420
_exptl_absorpt_correction_type multi-scan
_exptl_absorpt_process_details SADABS-2016/2
_exptl_crystal_colour orange
_exptl_crystal_density_diffrn 1.621
_exptl_crystal_density_method 'not measured'
_exptl_crystal_description block
_exptl_crystal_F_000 3048
_exptl_crystal_recrystallization_method 'Vapour deposition'
_exptl_crystal_size_max 0.390
_exptl_crystal_size_mid 0.220
_exptl_crystal_size_min 0.140
_refine_diff_density_max 1.123
_refine_diff_density_min -3.151
_refine_diff_density_rms 0.111
_refine_ls_extinction_method none
_refine_ls_goodness_of_fit_ref 1.139
_refine_ls_hydrogen_treatment mixed
_refine_ls_matrix_type full
_refine_ls_number_parameters 912
_refine_ls_number_reflns 19101
_refine_ls_number_restraints 597
_refine_ls_restrained_S_all 1.129
_refine_ls_R_factor_all 0.0529
_refine_ls_R_factor_gt 0.0436
_refine_ls_shift/su_max 0.008
_refine_ls_shift/su_mean 0.000
_refine_ls_structure_factor_coef Fsqd
_refine_ls_weighting_details 'w=1/[\s^2^(Fo^2^)+(0.0059P)^2^+18.5298P] where P=(Fo^2^+2Fc^2^)/3'
_refine_ls_weighting_scheme calc
_refine_ls_wR_factor_gt 0.0735
_refine_ls_wR_factor_ref 0.0760
_reflns_Friedel_coverage 0.000
_reflns_number_gt 16874
_reflns_number_total 19101
_reflns_threshold_expression 'I > 2\s(I)'
_cod_data_source_file d5dt01780g2.cif
_cod_data_source_block ir_h_pme3
_cod_original_sg_symbol_H-M 'P 21/n'
_cod_database_code 7720403
_shelx_space_group_comment
;
The symmetry employed for this shelxl refinement is uniquely defined
by the following loop, which should always be used as a source of
symmetry information in preference to the above space-group names.
They are only intended as comments.
;
_shelx_estimated_absorpt_t_min 0.465
_shelx_estimated_absorpt_t_max 0.737

loop_
_space_group_symop_operation_xyz
'x, y, z'
'-x+1/2, y+1/2, -z+1/2'
'-x, -y, -z'
'x-1/2, -y-1/2, z-1/2'

loop_
_atom_site_label
_atom_site_type_symbol
_atom_site_fract_x
_atom_site_fract_y
_atom_site_fract_z
_atom_site_U_iso_or_equiv
_atom_site_adp_type
_atom_site_occupancy
_atom_site_site_symmetry_order
_atom_site_calc_flag
_atom_site_refinement_flags_posn
_atom_site_refinement_flags_adp
_atom_site_refinement_flags_occupancy
_atom_site_disorder_assembly
_atom_site_disorder_group
Ir1 Ir 0.34656(2) 0.62966(2) 0.07877(2) 0.01582(3) Uani 1 1 d . . . . .
H1 H 0.269(5) 0.6132(15) 0.035(4) 0.089(19) Uiso 1 1 d . . . . .
P1 P 0.43295(8) 0.57817(2) 0.11207(7) 0.02738(18) Uani 1 1 d D . . . .
P2 P 0.30803(6) 0.68013(2) -0.01063(6) 0.01714(14) Uani 1 1 d . . . . .
P3 P 0.22764(7) 0.63448(2) 0.21504(6) 0.02357(17) Uani 1 1 d . . . . .
F4 F 0.95576(18) 0.70384(7) 0.24058(16) 0.0459(6) Uani 1 1 d . . . . .
F5 F 0.79533(19) 0.71457(6) 0.17392(17) 0.0430(6) Uani 1 1 d . . . . .
F6 F 0.8637(2) 0.66550(6) 0.16025(16) 0.0493(7) Uani 1 1 d . . . . .
F7 F 0.7296(3) 0.70191(7) 0.95221(18) 0.0628(8) Uani 1 1 d . . . . .
F8 F 0.84719(19) 0.72536(6) 0.8586(2) 0.0480(6) Uani 1 1 d . . . . .
F9 F 0.68813(17) 0.71315(6) 0.79360(17) 0.0362(5) Uani 1 1 d . . . . .
F10 F 0.8344(2) 0.55429(6) 0.91026(19) 0.0510(7) Uani 1 1 d . . . . .
F11 F 0.99014(19) 0.57559(7) 0.95674(19) 0.0475(6) Uani 1 1 d . . . . .
F12 F 0.8507(2) 0.58954(7) 1.03549(17) 0.0534(7) Uani 1 1 d . . . . .
F13 F 0.9687(4) 0.49285(7) 0.3257(3) 0.0967(13) Uani 1 1 d . . . . .
F14 F 1.0806(3) 0.53180(9) 0.3496(3) 0.0830(11) Uani 1 1 d . . . . .
F15 F 0.9520(4) 0.53839(10) 0.2391(2) 0.1005(14) Uani 1 1 d . . . . .
F19 F 1.3148(2) 0.58079(7) 0.7458(2) 0.0570(7) Uani 1 1 d . . . . .
F20 F 1.39661(18) 0.58896(6) 0.6079(2) 0.0467(6) Uani 1 1 d . . . . .
F21 F 1.2597(2) 0.55574(6) 0.6046(3) 0.0878(13) Uani 1 1 d . . . . .
F22 F 1.32718(15) 0.71208(5) 0.63092(17) 0.0321(5) Uani 1 1 d . . . . .
F23 F 1.16399(16) 0.73049(5) 0.59549(17) 0.0307(4) Uani 1 1 d . . . . .
F24 F 1.2619(2) 0.71283(6) 0.47437(16) 0.0507(7) Uani 1 1 d . . . . .
O1 O 0.5072(2) 0.57141(6) 0.0127(2) 0.0345(6) Uani 1 1 d . . . . .
O2 O 0.36910(19) 0.67582(6) -0.11886(18) 0.0269(5) Uani 1 1 d . . . . .
C1 C 0.4396(2) 0.62464(7) -0.0464(2) 0.0169(5) Uani 1 1 d . . . . .
C2 C 0.5069(3) 0.59691(8) -0.0602(2) 0.0231(6) Uani 1 1 d . . . . .
C3 C 0.5713(3) 0.59323(8) -0.1430(3) 0.0268(7) Uani 1 1 d . . . . .
H3 H 0.615458 0.573724 -0.149568 0.032 Uiso 1 1 calc R U . . .
C4 C 0.5696(3) 0.61867(8) -0.2159(2) 0.0246(7) Uani 1 1 d . . . . .
H4 H 0.614380 0.616772 -0.272691 0.030 Uiso 1 1 calc R U . . .
C5 C 0.5039(2) 0.64690(8) -0.2079(2) 0.0210(6) Uani 1 1 d . . . . .
H5 H 0.503145 0.664409 -0.257999 0.025 Uiso 1 1 calc R U . . .
C6 C 0.4393(2) 0.64878(7) -0.1244(2) 0.0184(6) Uani 1 1 d . . . . .
C7A C 0.5490(5) 0.58070(14) 0.2157(5) 0.0361(13) Uani 0.743(6) 1 d D . P A 5
C8A C 0.5069(18) 0.5758(3) 0.3225(13) 0.0587(15) Uani 0.743(6) 1 d D . P A 5
H8AA H 0.453280 0.593454 0.335225 0.088 Uiso 0.743(6) 1 calc R U P A 5
H8AB H 0.568242 0.577191 0.374979 0.088 Uiso 0.743(6) 1 calc R U P A 5
H8AC H 0.471957 0.553593 0.326160 0.088 Uiso 0.743(6) 1 calc R U P A 5
C9A C 0.6427(5) 0.55556(16) 0.2011(5) 0.0507(15) Uani 0.743(6) 1 d D . P A 5
H9AA H 0.663461 0.556573 0.129479 0.076 Uiso 0.743(6) 1 calc R U P A 5
H9AB H 0.618184 0.532649 0.216449 0.076 Uiso 0.743(6) 1 calc R U P A 5
H9AC H 0.705952 0.561443 0.247977 0.076 Uiso 0.743(6) 1 calc R U P A 5
C10A C 0.5957(5) 0.61636(15) 0.2081(5) 0.0493(15) Uani 0.743(6) 1 d D . P A 5
H10A H 0.620233 0.619989 0.138638 0.074 Uiso 0.743(6) 1 calc R U P A 5
H10B H 0.657809 0.619057 0.259223 0.074 Uiso 0.743(6) 1 calc R U P A 5
H10C H 0.538810 0.632902 0.221749 0.074 Uiso 0.743(6) 1 calc R U P A 5
C7B C 0.5420(14) 0.5710(4) 0.2167(15) 0.0361(13) Uani 0.257(6) 1 d D . P A 6
C8B C 0.507(5) 0.5792(8) 0.324(4) 0.0587(15) Uani 0.257(6) 1 d D . P A 6
H8BD H 0.485489 0.602993 0.327090 0.088 Uiso 0.257(6) 1 calc R U P A 6
H8BE H 0.567824 0.574860 0.375259 0.088 Uiso 0.257(6) 1 calc R U P A 6
H8BF H 0.444355 0.564921 0.339125 0.088 Uiso 0.257(6) 1 calc R U P A 6
C9B C 0.5861(15) 0.5353(4) 0.2125(16) 0.0507(15) Uani 0.257(6) 1 d D . P A 6
H9BD H 0.586022 0.527946 0.140293 0.076 Uiso 0.257(6) 1 calc R U P A 6
H9BE H 0.539593 0.520124 0.250231 0.076 Uiso 0.257(6) 1 calc R U P A 6
H9BF H 0.661051 0.534643 0.244183 0.076 Uiso 0.257(6) 1 calc R U P A 6
C10B C 0.6264(15) 0.5963(4) 0.1850(15) 0.0493(15) Uani 0.257(6) 1 d D . P A 6
H10D H 0.682936 0.599199 0.241568 0.074 Uiso 0.257(6) 1 calc R U P A 6
H10E H 0.590737 0.618054 0.169497 0.074 Uiso 0.257(6) 1 calc R U P A 6
H10F H 0.660256 0.588043 0.123454 0.074 Uiso 0.257(6) 1 calc R U P A 6
C11A C 0.3538(6) 0.53826(15) 0.1071(5) 0.0345(16) Uani 0.731(6) 1 d D . P A 7
C12A C 0.2636(13) 0.5376(5) 0.1832(7) 0.0467(19) Uani 0.731(6) 1 d D . P A 7
H12A H 0.212560 0.556284 0.167769 0.070 Uiso 0.731(6) 1 calc R U P A 7
H12B H 0.296517 0.540022 0.253850 0.070 Uiso 0.731(6) 1 calc R U P A 7
H12C H 0.224064 0.516116 0.176783 0.070 Uiso 0.731(6) 1 calc R U P A 7
C13A C 0.4300(6) 0.50781(14) 0.1256(6) 0.0547(17) Uani 0.731(6) 1 d D . P A 7
H13A H 0.390111 0.487022 0.106646 0.082 Uiso 0.731(6) 1 calc R U P A 7
H13B H 0.455828 0.506882 0.198723 0.082 Uiso 0.731(6) 1 calc R U P A 7
H13C H 0.492948 0.510071 0.083145 0.082 Uiso 0.731(6) 1 calc R U P A 7
C14A C 0.3012(5) 0.53697(15) -0.0026(4) 0.0463(14) Uani 0.731(6) 1 d D . P A 7
H14A H 0.358085 0.538874 -0.051923 0.069 Uiso 0.731(6) 1 calc R U P A 7
H14B H 0.249299 0.555714 -0.013075 0.069 Uiso 0.731(6) 1 calc R U P A 7
H14C H 0.262240 0.515498 -0.013394 0.069 Uiso 0.731(6) 1 calc R U P A 7
C11B C 0.3310(14) 0.5427(4) 0.0873(15) 0.044(4) Uani 0.269(6) 1 d D . P A 8
C12B C 0.277(4) 0.5382(13) 0.1903(16) 0.0467(19) Uani 0.269(6) 1 d D . P A 8
H12D H 0.226152 0.519004 0.184760 0.070 Uiso 0.269(6) 1 calc R U P A 8
H12E H 0.235910 0.558768 0.205428 0.070 Uiso 0.269(6) 1 calc R U P A 8
H12F H 0.333117 0.534103 0.246025 0.070 Uiso 0.269(6) 1 calc R U P A 8
C13B C 0.3750(16) 0.5077(4) 0.0565(15) 0.0547(17) Uani 0.269(6) 1 d D . P A 8
H13D H 0.313328 0.492302 0.041297 0.082 Uiso 0.269(6) 1 calc R U P A 8
H13E H 0.422643 0.498605 0.113606 0.082 Uiso 0.269(6) 1 calc R U P A 8
H13F H 0.416782 0.510093 -0.004948 0.082 Uiso 0.269(6) 1 calc R U P A 8
C14B C 0.2407(14) 0.5529(4) 0.0045(12) 0.0463(14) Uani 0.269(6) 1 d D . P A 8
H14D H 0.273953 0.558146 -0.060236 0.069 Uiso 0.269(6) 1 calc R U P A 8
H14E H 0.201776 0.572752 0.028014 0.069 Uiso 0.269(6) 1 calc R U P A 8
H14F H 0.189026 0.534111 -0.006915 0.069 Uiso 0.269(6) 1 calc R U P A 8
C15 C 0.1692(2) 0.68933(9) -0.0702(2) 0.0244(7) Uani 1 1 d . . . . .
C16 C 0.0865(3) 0.69807(11) 0.0100(3) 0.0377(9) Uani 1 1 d . . . . .
H16A H 0.014327 0.702095 -0.025337 0.057 Uiso 1 1 calc R U . . .
H16B H 0.110746 0.718444 0.047882 0.057 Uiso 1 1 calc R U . . .
H16C H 0.081735 0.679245 0.058548 0.057 Uiso 1 1 calc R U . . .
C17 C 0.1718(3) 0.71831(10) -0.1485(3) 0.0345(8) Uani 1 1 d . . . . .
H17A H 0.225923 0.713298 -0.198668 0.052 Uiso 1 1 calc R U . . .
H17B H 0.191773 0.739345 -0.112138 0.052 Uiso 1 1 calc R U . . .
H17C H 0.099265 0.720790 -0.184638 0.052 Uiso 1 1 calc R U . . .
C18 C 0.1317(3) 0.65719(11) -0.1274(3) 0.0398(10) Uani 1 1 d . . . . .
H18A H 0.059315 0.660906 -0.162589 0.060 Uiso 1 1 calc R U . . .
H18B H 0.127616 0.638629 -0.077812 0.060 Uiso 1 1 calc R U . . .
H18C H 0.184207 0.651421 -0.178430 0.060 Uiso 1 1 calc R U . . .
C19 C 0.3840(3) 0.71831(9) 0.0407(3) 0.0320(8) Uani 1 1 d . . . . .
C20 C 0.4329(4) 0.73823(10) -0.0473(3) 0.0452(11) Uani 1 1 d . . . . .
H20A H 0.483200 0.723672 -0.082731 0.068 Uiso 1 1 calc R U . . .
H20B H 0.472783 0.757915 -0.018592 0.068 Uiso 1 1 calc R U . . .
H20C H 0.373695 0.745772 -0.096698 0.068 Uiso 1 1 calc R U . . .
C21 C 0.3155(5) 0.74228(11) 0.1007(4) 0.0573(13) Uani 1 1 d . . . . .
H21A H 0.257197 0.751910 0.054180 0.086 Uiso 1 1 calc R U . . .
H21B H 0.362116 0.760481 0.130073 0.086 Uiso 1 1 calc R U . . .
H21C H 0.283039 0.729941 0.156507 0.086 Uiso 1 1 calc R U . . .
C22 C 0.4793(4) 0.70435(12) 0.1108(4) 0.0509(12) Uani 1 1 d . . . . .
H22A H 0.525323 0.689938 0.070246 0.076 Uiso 1 1 calc R U . . .
H22B H 0.450294 0.691052 0.166588 0.076 Uiso 1 1 calc R U . . .
H22C H 0.523084 0.723123 0.140506 0.076 Uiso 1 1 calc R U . . .
C23 C 0.0901(3) 0.61885(11) 0.1786(3) 0.0341(8) Uani 1 1 d . . . . .
H23A H 0.062617 0.629466 0.113698 0.051 Uiso 1 1 calc R U . . .
H23B H 0.041301 0.624406 0.233109 0.051 Uiso 1 1 calc R U . . .
H23C H 0.092412 0.594301 0.169565 0.051 Uiso 1 1 calc R U . . .
C24 C 0.2033(3) 0.67667(10) 0.2633(3) 0.0348(8) Uani 1 1 d . . . . .
H24A H 0.170833 0.690716 0.206997 0.052 Uiso 1 1 calc R U . . .
H24B H 0.272830 0.686632 0.290015 0.052 Uiso 1 1 calc R U . . .
H24C H 0.152986 0.675432 0.318850 0.052 Uiso 1 1 calc R U . . .
C25 C 0.2542(3) 0.61371(11) 0.3401(3) 0.0380(9) Uani 1 1 d . . . . .
H25A H 0.264872 0.589465 0.329464 0.057 Uiso 1 1 calc R U . . .
H25B H 0.191644 0.617199 0.382276 0.057 Uiso 1 1 calc R U . . .
H25C H 0.320246 0.623336 0.375604 0.057 Uiso 1 1 calc R U . . .
C26 C 0.8320(2) 0.65087(7) 0.4889(2) 0.0144(5) Uani 1 1 d . . . . .
C27 C 0.7215(2) 0.65830(7) 0.5020(2) 0.0172(5) Uani 1 1 d . . . . .
H27 H 0.689444 0.650387 0.562127 0.021 Uiso 1 1 calc R U . . .
C28 C 0.6579(2) 0.67682(8) 0.4298(2) 0.0196(6) Uani 1 1 d D U . . .
C29 C 0.6997(2) 0.68828(8) 0.3390(2) 0.0187(6) Uani 1 1 d . . . . .
H29 H 0.655828 0.700810 0.289422 0.022 Uiso 1 1 calc R U . . .
C30 C 0.8079(2) 0.68070(7) 0.3239(2) 0.0171(5) Uani 1 1 d . . . . .
C31 C 0.8720(2) 0.66243(7) 0.3965(2) 0.0155(5) Uani 1 1 d . . . . .
H31 H 0.945775 0.657571 0.383040 0.019 Uiso 1 1 calc R U . . .
C32A C 0.5431(6) 0.6861(2) 0.4532(7) 0.0263(8) Uani 0.589(12) 1 d D U P B 1
F1A F 0.4863(5) 0.6997(3) 0.3754(5) 0.096(5) Uani 0.589(12) 1 d D U P B 1
F2A F 0.5379(4) 0.7068(2) 0.5292(6) 0.074(3) Uani 0.589(12) 1 d D U P B 1
F3A F 0.4874(5) 0.65991(14) 0.4803(9) 0.079(3) Uani 0.589(12) 1 d D U P B 1
C32B C 0.5401(9) 0.6837(3) 0.4468(9) 0.0263(8) Uani 0.411(12) 1 d D U P B 2
F4A F 0.5098(8) 0.6742(5) 0.5356(7) 0.100(6) Uani 0.411(12) 1 d D U P B 2
F5A F 0.4713(5) 0.6692(3) 0.3796(8) 0.069(4) Uani 0.411(12) 1 d D U P B 2
F6A F 0.5158(7) 0.71538(17) 0.4388(14) 0.086(5) Uani 0.411(12) 1 d D U P B 2
C33 C 0.8547(3) 0.69142(8) 0.2254(2) 0.0226(6) Uani 1 1 d . . . . .
C34 C 0.8686(2) 0.63157(8) 0.6890(2) 0.0174(5) Uani 1 1 d . . . . .
C35 C 0.8326(2) 0.66260(8) 0.7252(2) 0.0181(6) Uani 1 1 d . . . . .
H35 H 0.823654 0.680936 0.678105 0.022 Uiso 1 1 calc R U . . .
C36 C 0.8093(2) 0.66765(8) 0.8282(2) 0.0207(6) Uani 1 1 d . . . . .
C37 C 0.8246(2) 0.64177(9) 0.8999(2) 0.0224(6) Uani 1 1 d . . . . .
H37 H 0.809133 0.645099 0.969960 0.027 Uiso 1 1 calc R U . . .
C38 C 0.8626(2) 0.61119(8) 0.8671(2) 0.0216(6) Uani 1 1 d . . . . .
C39 C 0.8843(2) 0.60600(8) 0.7638(2) 0.0196(6) Uani 1 1 d . . . . .
H39 H 0.910467 0.584572 0.743613 0.024 Uiso 1 1 calc R U . . .
C40 C 0.7683(3) 0.70165(9) 0.8589(3) 0.0290(7) Uani 1 1 d . . . . .
C41 C 0.8835(3) 0.58280(9) 0.9417(3) 0.0289(7) Uani 1 1 d . . . . .
C42 C 0.8734(2) 0.58811(7) 0.5270(2) 0.0168(5) Uani 1 1 d . . . . .
C43 C 0.9325(3) 0.57257(8) 0.4513(2) 0.0215(6) Uani 1 1 d . . . . .
H43 H 0.993497 0.584116 0.426427 0.026 Uiso 1 1 calc R U . . .
C44 C 0.9053(3) 0.54089(9) 0.4113(3) 0.0288(7) Uani 1 1 d . . . . .
C45 C 0.8161(3) 0.52358(8) 0.4445(3) 0.0333(8) Uani 1 1 d . . . . .
H45 H 0.797285 0.501854 0.417794 0.040 Uiso 1 1 calc R U . . .
C46 C 0.7552(3) 0.53858(9) 0.5174(3) 0.0306(8) Uani 1 1 d D U . . .
C47 C 0.7833(2) 0.57001(8) 0.5582(3) 0.0228(6) Uani 1 1 d . . . . .
H47 H 0.739959 0.579516 0.608953 0.027 Uiso 1 1 calc R U . . .
C48 C 0.9732(4) 0.52577(10) 0.3310(3) 0.0442(10) Uani 1 1 d . . . . .
C49A C 0.6577(8) 0.5191(3) 0.5330(7) 0.0310(13) Uani 0.459(6) 1 d D U P C 3
F1B F 0.5934(7) 0.5371(2) 0.5886(9) 0.094(4) Uani 0.459(6) 1 d D U P C 3
F2B F 0.6825(10) 0.4909(3) 0.5837(9) 0.073(4) Uani 0.459(6) 1 d D U P C 3
F3B F 0.5978(4) 0.50892(15) 0.4499(4) 0.0465(17) Uani 0.459(6) 1 d D U P C 3
C49B C 0.6547(7) 0.5221(2) 0.5717(6) 0.0310(13) Uani 0.541(6) 1 d D U P C 4
F4B F 0.6565(7) 0.48867(17) 0.5585(7) 0.0428(18) Uani 0.541(6) 1 d D U P C 4
F5B F 0.5605(4) 0.53326(17) 0.5281(6) 0.069(3) Uani 0.541(6) 1 d D U P C 4
F6B F 0.6500(4) 0.52768(12) 0.6719(4) 0.0490(15) Uani 0.541(6) 1 d D U P C 4
C50 C 1.0345(2) 0.63337(7) 0.5760(2) 0.0149(5) Uani 1 1 d . . . . .
C51 C 1.1095(2) 0.60744(7) 0.6020(2) 0.0176(5) Uani 1 1 d . . . . .
H51 H 1.082936 0.585137 0.610474 0.021 Uiso 1 1 calc R U . . .
C52 C 1.2214(2) 0.61340(8) 0.6156(2) 0.0192(6) Uani 1 1 d . . . . .
C53 C 1.2640(2) 0.64560(8) 0.6064(2) 0.0197(6) Uani 1 1 d . . . . .
H53 H 1.340592 0.649636 0.616017 0.024 Uiso 1 1 calc R U . . .
C54 C 1.1913(2) 0.67170(7) 0.5828(2) 0.0158(5) Uani 1 1 d . . . . .
C55 C 1.0789(2) 0.66564(7) 0.5671(2) 0.0162(5) Uani 1 1 d . . . . .
H55 H 1.031292 0.684026 0.549811 0.019 Uiso 1 1 calc R U . . .
C56 C 1.2975(3) 0.58453(9) 0.6431(3) 0.0343(8) Uani 1 1 d . . . . .
C57 C 1.2356(3) 0.70665(8) 0.5709(2) 0.0228(6) Uani 1 1 d . . . . .
B1 B 0.9024(2) 0.62604(8) 0.5701(2) 0.0149(6) Uani 1 1 d . . . . .

loop_
_atom_site_aniso_label
_atom_site_aniso_U_11
_atom_site_aniso_U_22
_atom_site_aniso_U_33
_atom_site_aniso_U_23
_atom_site_aniso_U_13
_atom_site_aniso_U_12
Ir1 0.01638(5) 0.01844(5) 0.01287(5) -0.00009(4) 0.00261(3) 0.00095(5)
P1 0.0356(5) 0.0230(4) 0.0245(4) 0.0083(3) 0.0089(4) 0.0088(4)
P2 0.0146(3) 0.0165(3) 0.0205(4) 0.0000(3) 0.0025(3) 0.0013(3)
P3 0.0200(4) 0.0376(5) 0.0134(3) -0.0033(3) 0.0030(3) 0.0001(3)
F4 0.0323(12) 0.0794(18) 0.0272(11) 0.0172(11) 0.0113(9) -0.0155(12)
F5 0.0415(13) 0.0536(14) 0.0358(12) 0.0297(11) 0.0160(10) 0.0238(11)
F6 0.088(2) 0.0422(13) 0.0198(10) -0.0036(9) 0.0215(11) 0.0109(13)
F7 0.105(2) 0.0632(17) 0.0235(12) -0.0015(11) 0.0266(13) 0.0345(16)
F8 0.0365(13) 0.0330(12) 0.0729(18) -0.0192(12) -0.0093(12) 0.0000(10)
F9 0.0295(11) 0.0412(12) 0.0371(12) -0.0069(10) -0.0039(9) 0.0111(9)
F10 0.0693(18) 0.0380(13) 0.0431(14) 0.0192(11) -0.0158(12) -0.0180(12)
F11 0.0341(12) 0.0592(16) 0.0483(14) 0.0270(12) -0.0034(10) 0.0076(11)
F12 0.0778(19) 0.0619(17) 0.0224(11) 0.0181(11) 0.0169(11) 0.0120(14)
F13 0.148(4) 0.0346(16) 0.116(3) -0.0310(17) 0.068(3) -0.0133(19)
F14 0.070(2) 0.093(3) 0.090(2) -0.049(2) 0.0312(18) 0.0028(19)
F15 0.148(4) 0.124(3) 0.0311(15) 0.0048(17) 0.0186(19) 0.062(3)
F19 0.0489(15) 0.0586(17) 0.0629(17) 0.0297(14) -0.0007(13) 0.0193(13)
F20 0.0233(11) 0.0484(14) 0.0687(17) -0.0082(12) 0.0047(11) 0.0149(10)
F21 0.0396(15) 0.0227(12) 0.195(4) -0.0366(18) -0.0366(19) 0.0114(11)
F22 0.0170(9) 0.0286(10) 0.0505(13) -0.0101(9) 0.0008(9) -0.0082(8)
F23 0.0226(10) 0.0173(9) 0.0515(13) 0.0006(9) -0.0027(9) -0.0025(7)
F24 0.089(2) 0.0404(13) 0.0247(11) -0.0016(9) 0.0193(12) -0.0372(13)
O1 0.0473(16) 0.0238(12) 0.0345(14) 0.0088(10) 0.0179(12) 0.0165(11)
O2 0.0282(12) 0.0238(12) 0.0304(12) 0.0108(9) 0.0156(10) 0.0079(9)
C1 0.0166(13) 0.0152(14) 0.0196(13) -0.0003(10) 0.0054(10) -0.0016(10)
C2 0.0262(16) 0.0205(15) 0.0229(15) 0.0013(12) 0.0041(12) 0.0016(12)
C3 0.0270(17) 0.0242(16) 0.0302(17) -0.0053(13) 0.0094(13) 0.0043(13)
C4 0.0206(15) 0.0320(17) 0.0223(15) -0.0062(12) 0.0090(12) -0.0018(12)
C5 0.0175(14) 0.0270(16) 0.0191(14) 0.0022(12) 0.0047(11) -0.0044(12)
C6 0.0123(12) 0.0178(14) 0.0254(15) -0.0001(11) 0.0039(11) 0.0002(10)
C7A 0.043(2) 0.033(3) 0.0319(19) 0.014(3) 0.0034(18) 0.015(2)
C8A 0.049(3) 0.094(4) 0.032(2) 0.016(3) 0.0007(19) 0.017(4)
C9A 0.044(3) 0.048(3) 0.060(4) 0.008(3) 0.001(3) 0.019(2)
C10A 0.048(3) 0.043(3) 0.055(3) 0.003(3) -0.019(3) -0.001(2)
C7B 0.043(2) 0.033(3) 0.0319(19) 0.014(3) 0.0034(18) 0.015(2)
C8B 0.049(3) 0.094(4) 0.032(2) 0.016(3) 0.0007(19) 0.017(4)
C9B 0.044(3) 0.048(3) 0.060(4) 0.008(3) 0.001(3) 0.019(2)
C10B 0.048(3) 0.043(3) 0.055(3) 0.003(3) -0.019(3) -0.001(2)
C11A 0.062(4) 0.014(3) 0.028(3) 0.012(2) 0.009(2) 0.001(3)
C12A 0.050(5) 0.042(2) 0.049(3) 0.006(2) 0.014(3) -0.011(3)
C13A 0.072(5) 0.023(2) 0.071(4) 0.010(3) 0.021(3) 0.007(3)
C14A 0.061(4) 0.031(3) 0.046(3) -0.002(2) 0.002(3) -0.014(2)
C11B 0.065(11) 0.021(7) 0.049(9) 0.022(7) 0.026(6) 0.014(8)
C12B 0.050(5) 0.042(2) 0.049(3) 0.006(2) 0.014(3) -0.011(3)
C13B 0.072(5) 0.023(2) 0.071(4) 0.010(3) 0.021(3) 0.007(3)
C14B 0.061(4) 0.031(3) 0.046(3) -0.002(2) 0.002(3) -0.014(2)
C15 0.0151(14) 0.0378(18) 0.0201(14) -0.0016(13) -0.0005(11) 0.0002(12)
C16 0.0216(17) 0.063(3) 0.0284(18) 0.0030(17) 0.0020(14) 0.0151(17)
C17 0.0239(17) 0.051(2) 0.0280(17) 0.0109(16) -0.0025(14) 0.0101(16)
C18 0.037(2) 0.056(3) 0.0257(18) -0.0076(17) 0.0036(15) -0.0254(19)
C19 0.038(2) 0.0240(17) 0.0322(18) 0.0025(14) -0.0120(15) -0.0073(15)
C20 0.059(3) 0.032(2) 0.042(2) 0.0155(17) -0.019(2) -0.0242(19)
C21 0.087(4) 0.029(2) 0.055(3) -0.019(2) 0.000(3) -0.008(2)
C22 0.044(2) 0.057(3) 0.048(2) 0.021(2) -0.022(2) -0.019(2)
C23 0.0205(16) 0.058(2) 0.0239(16) -0.0055(16) 0.0064(13) -0.0046(16)
C24 0.0313(19) 0.050(2) 0.0230(16) -0.0124(16) 0.0031(14) 0.0100(17)
C25 0.037(2) 0.059(3) 0.0176(16) 0.0043(16) 0.0048(14) -0.0044(19)
C26 0.0134(12) 0.0153(13) 0.0146(12) -0.0011(10) 0.0018(10) -0.0041(10)
C27 0.0164(13) 0.0219(14) 0.0135(12) 0.0000(10) 0.0025(10) -0.0041(11)
C28 0.0131(12) 0.0286(15) 0.0173(13) -0.0019(12) 0.0015(10) 0.0003(12)
C29 0.0149(13) 0.0243(15) 0.0169(13) 0.0024(11) 0.0003(10) 0.0006(11)
C30 0.0184(14) 0.0193(14) 0.0138(12) -0.0011(10) 0.0032(10) -0.0003(11)
C31 0.0145(13) 0.0182(13) 0.0138(12) -0.0014(10) 0.0026(10) -0.0001(10)
C32A 0.0136(14) 0.041(2) 0.0237(17) 0.0034(15) -0.0006(12) 0.0012(13)
F1A 0.032(3) 0.214(12) 0.045(3) 0.061(5) 0.015(2) 0.058(6)
F2A 0.027(2) 0.107(6) 0.088(5) -0.056(5) 0.016(3) 0.011(3)
F3A 0.027(3) 0.048(3) 0.166(10) 0.009(4) 0.046(5) -0.009(2)
C32B 0.0136(14) 0.041(2) 0.0237(17) 0.0034(15) -0.0006(12) 0.0012(13)
F4A 0.036(5) 0.221(16) 0.045(5) 0.082(7) 0.025(4) 0.052(8)
F5A 0.015(3) 0.107(8) 0.082(6) -0.050(6) -0.011(3) 0.003(4)
F6A 0.033(5) 0.029(3) 0.203(16) 0.016(5) 0.060(8) 0.010(3)
C33 0.0240(15) 0.0274(16) 0.0170(14) 0.0057(12) 0.0054(11) 0.0087(13)
C34 0.0121(12) 0.0262(15) 0.0138(12) 0.0014(11) -0.0005(9) -0.0038(11)
C35 0.0147(13) 0.0255(15) 0.0141(13) 0.0020(11) 0.0011(10) -0.0030(11)
C36 0.0164(14) 0.0292(16) 0.0164(13) -0.0031(12) 0.0010(11) -0.0010(12)
C37 0.0176(14) 0.0376(18) 0.0122(13) 0.0003(12) 0.0024(11) -0.0046(12)
C38 0.0168(14) 0.0295(16) 0.0182(14) 0.0056(12) 0.0003(11) -0.0035(12)
C39 0.0157(13) 0.0267(16) 0.0164(13) 0.0016(11) 0.0006(10) -0.0014(11)
C40 0.0307(18) 0.0369(19) 0.0196(15) -0.0049(13) 0.0021(13) 0.0035(15)
C41 0.0286(17) 0.038(2) 0.0200(15) 0.0093(14) 0.0024(13) -0.0023(15)
C42 0.0171(13) 0.0181(13) 0.0146(12) 0.0033(10) -0.0030(10) -0.0048(11)
C43 0.0268(16) 0.0205(15) 0.0172(14) 0.0004(11) 0.0012(12) -0.0058(12)
C44 0.039(2) 0.0232(16) 0.0230(16) -0.0019(13) -0.0037(14) -0.0013(14)
C45 0.042(2) 0.0159(15) 0.039(2) -0.0021(14) -0.0143(16) -0.0070(14)
C46 0.0232(16) 0.0217(16) 0.046(2) 0.0090(15) -0.0060(14) -0.0096(13)
C47 0.0171(14) 0.0210(15) 0.0301(16) 0.0075(12) 0.0001(12) -0.0021(11)
C48 0.070(3) 0.029(2) 0.035(2) -0.0109(16) 0.007(2) -0.0049(19)
C49A 0.027(2) 0.029(2) 0.038(4) 0.004(3) 0.005(3) -0.0128(17)
F1B 0.060(6) 0.085(5) 0.147(10) -0.072(6) 0.078(6) -0.056(4)
F2B 0.050(5) 0.081(6) 0.086(7) 0.065(5) -0.022(4) -0.039(4)
F3B 0.026(3) 0.062(4) 0.051(3) 0.007(3) -0.006(2) -0.023(2)
C49B 0.027(2) 0.029(2) 0.038(4) 0.004(3) 0.005(3) -0.0128(17)
F4B 0.052(5) 0.027(2) 0.051(4) -0.004(2) 0.009(3) -0.024(2)
F5B 0.025(2) 0.068(4) 0.112(6) 0.053(4) -0.010(3) -0.016(3)
F6B 0.059(3) 0.045(3) 0.045(3) -0.002(2) 0.023(2) -0.030(2)
C50 0.0148(12) 0.0167(13) 0.0133(12) -0.0006(10) 0.0024(9) -0.0008(10)
C51 0.0206(14) 0.0159(13) 0.0163(13) -0.0013(10) 0.0017(11) -0.0016(11)
C52 0.0177(14) 0.0207(14) 0.0192(14) -0.0051(11) 0.0009(11) 0.0016(11)
C53 0.0139(13) 0.0257(15) 0.0197(14) -0.0070(12) 0.0020(11) -0.0018(11)
C54 0.0168(13) 0.0180(13) 0.0132(12) -0.0043(10) 0.0050(10) -0.0045(10)
C55 0.0172(13) 0.0167(13) 0.0150(12) 0.0000(10) 0.0018(10) -0.0021(10)
C56 0.0226(17) 0.0249(17) 0.054(2) -0.0065(16) -0.0054(16) 0.0048(13)
C57 0.0231(15) 0.0253(16) 0.0203(14) -0.0016(12) 0.0047(12) -0.0075(12)
B1 0.0128(13) 0.0162(15) 0.0158(13) 0.0020(11) 0.0018(10) -0.0028(11)

loop_
_atom_type_symbol
_atom_type_description
_atom_type_scat_dispersion_real
_atom_type_scat_dispersion_imag
_atom_type_scat_source
C C 0.0033 0.0016 'International Tables Vol C Tables 4.2.6.8 and 6.1.1.4'
H H 0.0000 0.0000 'International Tables Vol C Tables 4.2.6.8 and 6.1.1.4'
B B 0.0013 0.0007 'International Tables Vol C Tables 4.2.6.8 and 6.1.1.4'
Ir Ir -1.4442 7.9887 'International Tables Vol C Tables 4.2.6.8 and 6.1.1.4'
O O 0.0106 0.0060 'International Tables Vol C Tables 4.2.6.8 and 6.1.1.4'
P P 0.1023 0.0942 'International Tables Vol C Tables 4.2.6.8 and 6.1.1.4'
F F 0.0171 0.0103 'International Tables Vol C Tables 4.2.6.8 and 6.1.1.4'

loop_
_geom_angle_atom_site_label_1
_geom_angle_atom_site_label_2
_geom_angle_atom_site_label_3
_geom_angle
_geom_angle_site_symmetry_1
_geom_angle_site_symmetry_3
_geom_angle_publ_flag
C1 Ir1 P1 78.02(8) . . ?
C1 Ir1 P2 78.19(8) . . ?
P1 Ir1 P2 156.13(3) . . ?
C1 Ir1 P3 175.79(8) . . ?
P1 Ir1 P3 103.09(3) . . ?
P2 Ir1 P3 100.78(3) . . ?
C1 Ir1 H1 92(3) . . ?
P1 Ir1 H1 87(3) . . ?
P2 Ir1 H1 96(3) . . ?
P3 Ir1 H1 84(3) . . ?
O1 P1 C11A 98.6(3) . . ?
O1 P1 C7B 98.0(7) . . ?
O1 P1 C11B 98.0(6) . . ?
O1 P1 C7A 97.9(2) . . ?
O1 P1 Ir1 105.37(9) . . ?
C11A P1 Ir1 120.8(2) . . ?
C7B P1 Ir1 124.3(5) . . ?
C11B P1 Ir1 109.5(5) . . ?
C7A P1 Ir1 113.33(18) . . ?
O2 P2 C15 96.97(14) . . ?
O2 P2 C19 98.28(16) . . ?
C15 P2 C19 114.10(16) . . ?
O2 P2 Ir1 104.25(8) . . ?
C15 P2 Ir1 121.45(11) . . ?
C19 P2 Ir1 115.74(11) . . ?
C24 P3 C23 103.35(18) . . ?
C24 P3 C25 97.57(19) . . ?
C23 P3 C25 100.50(18) . . ?
C24 P3 Ir1 117.02(13) . . ?
C23 P3 Ir1 112.43(11) . . ?
C25 P3 Ir1 122.95(13) . . ?
C2 O1 P1 116.1(2) . . ?
C6 O2 P2 116.53(19) . . ?
C2 C1 C6 114.9(3) . . ?
C2 C1 Ir1 122.9(2) . . ?
C6 C1 Ir1 122.2(2) . . ?
C3 C2 O1 118.6(3) . . ?
C3 C2 C1 123.9(3) . . ?
O1 C2 C1 117.5(3) . . ?
C2 C3 C4 118.2(3) . . ?
C2 C3 H3 120.9 . . ?
C4 C3 H3 120.9 . . ?
C3 C4 C5 121.3(3) . . ?
C3 C4 H4 119.4 . . ?
C5 C4 H4 119.4 . . ?
C6 C5 C4 117.8(3) . . ?
C6 C5 H5 121.1 . . ?
C4 C5 H5 121.1 . . ?
O2 C6 C5 118.3(3) . . ?
O2 C6 C1 117.8(3) . . ?
C5 C6 C1 123.9(3) . . ?
C8A C7A C10A 109.1(6) . . ?
C8A C7A C9A 109.3(7) . . ?
C10A C7A C9A 107.8(5) . . ?
C8A C7A P1 110.8(11) . . ?
C10A C7A P1 105.6(4) . . ?
C9A C7A P1 114.1(5) . . ?
C7A C8A H8AA 109.5 . . ?
C7A C8A H8AB 109.5 . . ?
H8AA C8A H8AB 109.5 . . ?
C7A C8A H8AC 109.5 . . ?
H8AA C8A H8AC 109.5 . . ?
H8AB C8A H8AC 109.5 . . ?
C7A C9A H9AA 109.5 . . ?
C7A C9A H9AB 109.5 . . ?
H9AA C9A H9AB 109.5 . . ?
C7A C9A H9AC 109.5 . . ?
H9AA C9A H9AC 109.5 . . ?
H9AB C9A H9AC 109.5 . . ?
C7A C10A H10A 109.5 . . ?
C7A C10A H10B 109.5 . . ?
H10A C10A H10B 109.5 . . ?
C7A C10A H10C 109.5 . . ?
H10A C10A H10C 109.5 . . ?
H10B C10A H10C 109.5 . . ?
C10B C7B C9B 110.9(12) . . ?
C10B C7B C8B 110.4(14) . . ?
C9B C7B C8B 110.8(13) . . ?
C10B C7B P1 99.8(11) . . ?
C9B C7B P1 110.8(12) . . ?
C8B C7B P1 114(3) . . ?
C7B C8B H8BD 109.5 . . ?
C7B C8B H8BE 109.5 . . ?
H8BD C8B H8BE 109.5 . . ?
C7B C8B H8BF 109.5 . . ?
H8BD C8B H8BF 109.5 . . ?
H8BE C8B H8BF 109.5 . . ?
C7B C9B H9BD 109.5 . . ?
C7B C9B H9BE 109.5 . . ?
H9BD C9B H9BE 109.5 . . ?
C7B C9B H9BF 109.5 . . ?
H9BD C9B H9BF 109.5 . . ?
H9BE C9B H9BF 109.5 . . ?
C7B C10B H10D 109.5 . . ?
C7B C10B H10E 109.5 . . ?
H10D C10B H10E 109.5 . . ?
C7B C10B H10F 109.5 . . ?
H10D C10B H10F 109.5 . . ?
H10E C10B H10F 109.5 . . ?
C14A C11A C12A 109.0(6) . . ?
C14A C11A C13A 109.5(5) . . ?
C12A C11A C13A 110.1(6) . . ?
C14A C11A P1 104.4(4) . . ?
C12A C11A P1 113.0(9) . . ?
C13A C11A P1 110.7(5) . . ?
C11A C12A H12A 109.5 . . ?
C11A C12A H12B 109.5 . . ?
H12A C12A H12B 109.5 . . ?
C11A C12A H12C 109.5 . . ?
H12A C12A H12C 109.5 . . ?
H12B C12A H12C 109.5 . . ?
C11A C13A H13A 109.5 . . ?
C11A C13A H13B 109.5 . . ?
H13A C13A H13B 109.5 . . ?
C11A C13A H13C 109.5 . . ?
H13A C13A H13C 109.5 . . ?
H13B C13A H13C 109.5 . . ?
C11A C14A H14A 109.5 . . ?
C11A C14A H14B 109.5 . . ?
H14A C14A H14B 109.5 . . ?
C11A C14A H14C 109.5 . . ?
H14A C14A H14C 109.5 . . ?
H14B C14A H14C 109.5 . . ?
C14B C11B C12B 107.6(13) . . ?
C14B C11B C13B 107.3(11) . . ?
C12B C11B C13B 107.4(13) . . ?
C14B C11B P1 111.0(11) . . ?
C12B C11B P1 105(3) . . ?
C13B C11B P1 118.1(12) . . ?
C11B C12B H12D 109.5 . . ?
C11B C12B H12E 109.5 . . ?
H12D C12B H12E 109.5 . . ?
C11B C12B H12F 109.5 . . ?
H12D C12B H12F 109.5 . . ?
H12E C12B H12F 109.5 . . ?
C11B C13B H13D 109.5 . . ?
C11B C13B H13E 109.5 . . ?
H13D C13B H13E 109.5 . . ?
C11B C13B H13F 109.5 . . ?
H13D C13B H13F 109.5 . . ?
H13E C13B H13F 109.5 . . ?
C11B C14B H14D 109.5 . . ?
C11B C14B H14E 109.5 . . ?
H14D C14B H14E 109.5 . . ?
C11B C14B H14F 109.5 . . ?
H14D C14B H14F 109.5 . . ?
H14E C14B H14F 109.5 . . ?
C18 C15 C17 108.7(3) . . ?
C18 C15 C16 109.0(3) . . ?
C17 C15 C16 108.8(3) . . ?
C18 C15 P2 106.0(3) . . ?
C17 C15 P2 111.3(2) . . ?
C16 C15 P2 112.9(2) . . ?
C15 C16 H16A 109.5 . . ?
C15 C16 H16B 109.5 . . ?
H16A C16 H16B 109.5 . . ?
C15 C16 H16C 109.5 . . ?
H16A C16 H16C 109.5 . . ?
H16B C16 H16C 109.5 . . ?
C15 C17 H17A 109.5 . . ?
C15 C17 H17B 109.5 . . ?
H17A C17 H17B 109.5 . . ?
C15 C17 H17C 109.5 . . ?
H17A C17 H17C 109.5 . . ?
H17B C17 H17C 109.5 . . ?
C15 C18 H18A 109.5 . . ?
C15 C18 H18B 109.5 . . ?
H18A C18 H18B 109.5 . . ?
C15 C18 H18C 109.5 . . ?
H18A C18 H18C 109.5 . . ?
H18B C18 H18C 109.5 . . ?
C21 C19 C22 110.3(4) . . ?
C21 C19 C20 108.4(3) . . ?
C22 C19 C20 107.9(3) . . ?
C21 C19 P2 114.2(3) . . ?
C22 C19 P2 105.0(3) . . ?
C20 C19 P2 111.0(3) . . ?
C19 C20 H20A 109.5 . . ?
C19 C20 H20B 109.5 . . ?
H20A C20 H20B 109.5 . . ?
C19 C20 H20C 109.5 . . ?
H20A C20 H20C 109.5 . . ?
H20B C20 H20C 109.5 . . ?
C19 C21 H21A 109.5 . . ?
C19 C21 H21B 109.5 . . ?
H21A C21 H21B 109.5 . . ?
C19 C21 H21C 109.5 . . ?
H21A C21 H21C 109.5 . . ?
H21B C21 H21C 109.5 . . ?
C19 C22 H22A 109.5 . . ?
C19 C22 H22B 109.5 . . ?
H22A C22 H22B 109.5 . . ?
C19 C22 H22C 109.5 . . ?
H22A C22 H22C 109.5 . . ?
H22B C22 H22C 109.5 . . ?
P3 C23 H23A 109.5 . . ?
P3 C23 H23B 109.5 . . ?
H23A C23 H23B 109.5 . . ?
P3 C23 H23C 109.5 . . ?
H23A C23 H23C 109.5 . . ?
H23B C23 H23C 109.5 . . ?
P3 C24 H24A 109.5 . . ?
P3 C24 H24B 109.5 . . ?
H24A C24 H24B 109.5 . . ?
P3 C24 H24C 109.5 . . ?
H24A C24 H24C 109.5 . . ?
H24B C24 H24C 109.5 . . ?
P3 C25 H25A 109.5 . . ?
P3 C25 H25B 109.5 . . ?
H25A C25 H25B 109.5 . . ?
P3 C25 H25C 109.5 . . ?
H25A C25 H25C 109.5 . . ?
H25B C25 H25C 109.5 . . ?
C31 C26 C27 115.5(3) . . ?
C31 C26 B1 123.0(2) . . ?
C27 C26 B1 121.0(2) . . ?
C28 C27 C26 122.0(3) . . ?
C28 C27 H27 119.0 . . ?
C26 C27 H27 119.0 . . ?
C27 C28 C29 121.4(3) . . ?
C27 C28 C32B 119.9(5) . . ?
C29 C28 C32B 118.6(5) . . ?
C27 C28 C32A 118.8(4) . . ?
C29 C28 C32A 119.7(4) . . ?
C30 C29 C28 117.4(3) . . ?
C30 C29 H29 121.3 . . ?
C28 C29 H29 121.3 . . ?
C29 C30 C31 121.3(3) . . ?
C29 C30 C33 119.0(3) . . ?
C31 C30 C33 119.7(3) . . ?
C30 C31 C26 122.4(3) . . ?
C30 C31 H31 118.8 . . ?
C26 C31 H31 118.8 . . ?
F2A C32A F3A 104.3(7) . . ?
F2A C32A F1A 106.1(8) . . ?
F3A C32A F1A 106.1(8) . . ?
F2A C32A C28 113.9(6) . . ?
F3A C32A C28 112.0(7) . . ?
F1A C32A C28 113.7(6) . . ?
F4A C32B F6A 106.0(11) . . ?
F4A C32B F5A 105.0(10) . . ?
F6A C32B F5A 103.8(10) . . ?
F4A C32B C28 114.6(9) . . ?
F6A C32B C28 112.5(9) . . ?
F5A C32B C28 114.0(8) . . ?
F5 C33 F4 106.9(3) . . ?
F5 C33 F6 106.2(3) . . ?
F4 C33 F6 105.1(3) . . ?
F5 C33 C30 113.5(3) . . ?
F4 C33 C30 112.6(3) . . ?
F6 C33 C30 112.0(3) . . ?
C35 C34 C39 115.7(3) . . ?
C35 C34 B1 122.6(3) . . ?
C39 C34 B1 121.4(3) . . ?
C34 C35 C36 122.4(3) . . ?
C34 C35 H35 118.8 . . ?
C36 C35 H35 118.8 . . ?
C37 C36 C35 120.5(3) . . ?
C37 C36 C40 121.1(3) . . ?
C35 C36 C40 118.4(3) . . ?
C38 C37 C36 118.4(3) . . ?
C38 C37 H37 120.8 . . ?
C36 C37 H37 120.8 . . ?
C37 C38 C39 121.1(3) . . ?
C37 C38 C41 120.6(3) . . ?
C39 C38 C41 118.3(3) . . ?
C38 C39 C34 121.9(3) . . ?
C38 C39 H39 119.0 . . ?
C34 C39 H39 119.0 . . ?
F7 C40 F9 106.5(3) . . ?
F7 C40 F8 107.2(3) . . ?
F9 C40 F8 104.9(3) . . ?
F7 C40 C36 113.3(3) . . ?
F9 C40 C36 112.5(3) . . ?
F8 C40 C36 111.9(3) . . ?
F10 C41 F12 106.9(3) . . ?
F10 C41 F11 106.3(3) . . ?
F12 C41 F11 105.1(3) . . ?
F10 C41 C38 112.7(3) . . ?
F12 C41 C38 113.0(3) . . ?
F11 C41 C38 112.2(3) . . ?
C47 C42 C43 115.6(3) . . ?
C47 C42 B1 122.0(3) . . ?
C43 C42 B1 122.2(2) . . ?
C44 C43 C42 122.4(3) . . ?
C44 C43 H43 118.8 . . ?
C42 C43 H43 118.8 . . ?
C45 C44 C43 120.4(3) . . ?
C45 C44 C48 120.3(3) . . ?
C43 C44 C48 119.3(3) . . ?
C46 C45 C44 118.4(3) . . ?
C46 C45 H45 120.8 . . ?
C44 C45 H45 120.8 . . ?
C45 C46 C47 121.2(3) . . ?
C45 C46 C49A 110.9(5) . . ?
C47 C46 C49A 127.6(5) . . ?
C45 C46 C49B 126.5(4) . . ?
C47 C46 C49B 112.1(4) . . ?
C46 C47 C42 122.0(3) . . ?
C46 C47 H47 119.0 . . ?
C42 C47 H47 119.0 . . ?
F15 C48 F13 109.2(4) . . ?
F15 C48 F14 103.3(4) . . ?
F13 C48 F14 103.0(4) . . ?
F15 C48 C44 113.4(4) . . ?
F13 C48 C44 114.3(4) . . ?
F14 C48 C44 112.7(3) . . ?
F1B C49A F2B 108.2(11) . . ?
F1B C49A F3B 107.0(9) . . ?
F2B C49A F3B 104.1(8) . . ?
F1B C49A C46 108.5(7) . . ?
F2B C49A C46 110.9(8) . . ?
F3B C49A C46 117.7(7) . . ?
F6B C49B F5B 105.6(7) . . ?
F6B C49B F4B 107.1(7) . . ?
F5B C49B F4B 107.3(8) . . ?
F6B C49B C46 116.8(6) . . ?
F5B C49B C46 110.4(6) . . ?
F4B C49B C46 109.2(7) . . ?
C55 C50 C51 116.0(3) . . ?
C55 C50 B1 123.1(2) . . ?
C51 C50 B1 120.6(2) . . ?
C52 C51 C50 121.9(3) . . ?
C52 C51 H51 119.0 . . ?
C50 C51 H51 119.0 . . ?
C53 C52 C51 121.3(3) . . ?
C53 C52 C56 119.3(3) . . ?
C51 C52 C56 119.4(3) . . ?
C54 C53 C52 117.7(3) . . ?
C54 C53 H53 121.1 . . ?
C52 C53 H53 121.1 . . ?
C53 C54 C55 121.1(3) . . ?
C53 C54 C57 118.7(3) . . ?
C55 C54 C57 120.2(3) . . ?
C50 C55 C54 122.0(3) . . ?
C50 C55 H55 119.0 . . ?
C54 C55 H55 119.0 . . ?
F21 C56 F20 106.7(3) . . ?
F21 C56 F19 108.0(4) . . ?
F20 C56 F19 105.5(3) . . ?
F21 C56 C52 111.9(3) . . ?
F20 C56 C52 112.4(3) . . ?
F19 C56 C52 111.9(3) . . ?
F24 C57 F22 105.7(3) . . ?
F24 C57 F23 107.3(3) . . ?
F22 C57 F23 106.5(2) . . ?
F24 C57 C54 112.2(3) . . ?
F22 C57 C54 112.5(3) . . ?
F23 C57 C54 112.3(2) . . ?
C42 B1 C34 112.5(2) . . ?
C42 B1 C50 111.7(2) . . ?
C34 B1 C50 104.1(2) . . ?
C42 B1 C26 103.8(2) . . ?
C34 B1 C26 111.6(2) . . ?
C50 B1 C26 113.4(2) . . ?

loop_
_geom_bond_atom_site_label_1
_geom_bond_atom_site_label_2
_geom_bond_distance
_geom_bond_site_symmetry_2
_geom_bond_publ_flag
Ir1 C1 2.054(3) . ?
Ir1 P1 2.3235(9) . ?
Ir1 P2 2.3425(8) . ?
Ir1 P3 2.3717(8) . ?
Ir1 H1 1.25(6) . ?
P1 O1 1.648(3) . ?
P1 C11A 1.853(6) . ?
P1 C7B 1.859(15) . ?
P1 C11B 1.890(15) . ?
P1 C7A 1.891(6) . ?
P2 O2 1.643(2) . ?
P2 C15 1.854(3) . ?
P2 C19 1.873(3) . ?
P3 C24 1.816(4) . ?
P3 C23 1.825(4) . ?
P3 C25 1.828(4) . ?
F4 C33 1.333(4) . ?
F5 C33 1.322(4) . ?
F6 C33 1.339(4) . ?
F7 C40 1.329(4) . ?
F8 C40 1.346(4) . ?
F9 C40 1.332(4) . ?
F10 C41 1.330(4) . ?
F11 C41 1.337(4) . ?
F12 C41 1.334(4) . ?
F13 C48 1.306(5) . ?
F14 C48 1.340(6) . ?
F15 C48 1.302(5) . ?
F19 C56 1.342(5) . ?
F20 C56 1.336(4) . ?
F21 C56 1.316(4) . ?
F22 C57 1.338(4) . ?
F23 C57 1.341(4) . ?
F24 C57 1.336(4) . ?
O1 C2 1.383(4) . ?
O2 C6 1.378(4) . ?
C1 C2 1.391(4) . ?
C1 C6 1.392(4) . ?
C2 C3 1.381(4) . ?
C3 C4 1.381(5) . ?
C3 H3 0.9500 . ?
C4 C5 1.385(4) . ?
C4 H4 0.9500 . ?
C5 C6 1.385(4) . ?
C5 H5 0.9500 . ?
C7A C8A 1.523(8) . ?
C7A C10A 1.529(7) . ?
C7A C9A 1.539(7) . ?
C8A H8AA 0.9800 . ?
C8A H8AB 0.9800 . ?
C8A H8AC 0.9800 . ?
C9A H9AA 0.9800 . ?
C9A H9AB 0.9800 . ?
C9A H9AC 0.9800 . ?
C10A H10A 0.9800 . ?
C10A H10B 0.9800 . ?
C10A H10C 0.9800 . ?
C7B C10B 1.515(14) . ?
C7B C9B 1.518(13) . ?
C7B C8B 1.520(14) . ?
C8B H8BD 0.9800 . ?
C8B H8BE 0.9800 . ?
C8B H8BF 0.9800 . ?
C9B H9BD 0.9800 . ?
C9B H9BE 0.9800 . ?
C9B H9BF 0.9800 . ?
C10B H10D 0.9800 . ?
C10B H10E 0.9800 . ?
C10B H10F 0.9800 . ?
C11A C14A 1.522(7) . ?
C11A C12A 1.529(9) . ?
C11A C13A 1.533(8) . ?
C12A H12A 0.9800 . ?
C12A H12B 0.9800 . ?
C12A H12C 0.9800 . ?
C13A H13A 0.9800 . ?
C13A H13B 0.9800 . ?
C13A H13C 0.9800 . ?
C14A H14A 0.9800 . ?
C14A H14B 0.9800 . ?
C14A H14C 0.9800 . ?
C11B C14B 1.541(13) . ?
C11B C12B 1.542(14) . ?
C11B C13B 1.549(13) . ?
C12B H12D 0.9800 . ?
C12B H12E 0.9800 . ?
C12B H12F 0.9800 . ?
C13B H13D 0.9800 . ?
C13B H13E 0.9800 . ?
C13B H13F 0.9800 . ?
C14B H14D 0.9800 . ?
C14B H14E 0.9800 . ?
C14B H14F 0.9800 . ?
C15 C18 1.528(5) . ?
C15 C17 1.534(5) . ?
C15 C16 1.539(5) . ?
C16 H16A 0.9800 . ?
C16 H16B 0.9800 . ?
C16 H16C 0.9800 . ?
C17 H17A 0.9800 . ?
C17 H17B 0.9800 . ?
C17 H17C 0.9800 . ?
C18 H18A 0.9800 . ?
C18 H18B 0.9800 . ?
C18 H18C 0.9800 . ?
C19 C21 1.515(6) . ?
C19 C22 1.532(5) . ?
C19 C20 1.541(5) . ?
C20 H20A 0.9800 . ?
C20 H20B 0.9800 . ?
C20 H20C 0.9800 . ?
C21 H21A 0.9800 . ?
C21 H21B 0.9800 . ?
C21 H21C 0.9800 . ?
C22 H22A 0.9800 . ?
C22 H22B 0.9800 . ?
C22 H22C 0.9800 . ?
C23 H23A 0.9800 . ?
C23 H23B 0.9800 . ?
C23 H23C 0.9800 . ?
C24 H24A 0.9800 . ?
C24 H24B 0.9800 . ?
C24 H24C 0.9800 . ?
C25 H25A 0.9800 . ?
C25 H25B 0.9800 . ?
C25 H25C 0.9800 . ?
C26 C31 1.402(4) . ?
C26 C27 1.405(4) . ?
C26 B1 1.642(4) . ?
C27 C28 1.387(4) . ?
C27 H27 0.9500 . ?
C28 C29 1.391(4) . ?
C28 C32B 1.498(11) . ?
C28 C32A 1.502(8) . ?
C29 C30 1.383(4) . ?
C29 H29 0.9500 . ?
C30 C31 1.388(4) . ?
C30 C33 1.497(4) . ?
C31 H31 0.9500 . ?
C32A F2A 1.288(9) . ?
C32A F3A 1.301(9) . ?
C32A F1A 1.302(9) . ?
C32B F4A 1.289(11) . ?
C32B F6A 1.293(11) . ?
C32B F5A 1.302(11) . ?
C34 C35 1.397(4) . ?
C34 C39 1.407(4) . ?
C34 B1 1.638(4) . ?
C35 C36 1.399(4) . ?
C35 H35 0.9500 . ?
C36 C37 1.388(4) . ?
C36 C40 1.500(5) . ?
C37 C38 1.375(5) . ?
C37 H37 0.9500 . ?
C38 C39 1.397(4) . ?
C38 C41 1.494(4) . ?
C39 H39 0.9500 . ?
C42 C47 1.398(4) . ?
C42 C43 1.401(4) . ?
C42 B1 1.633(4) . ?
C43 C44 1.389(4) . ?
C43 H43 0.9500 . ?
C44 C45 1.383(5) . ?
C44 C48 1.500(5) . ?
C45 C46 1.377(5) . ?
C45 H45 0.9500 . ?
C46 C47 1.387(5) . ?
C46 C49A 1.446(11) . ?
C46 C49B 1.597(9) . ?
C47 H47 0.9500 . ?
C49A F1B 1.314(9) . ?
C49A F2B 1.321(10) . ?
C49A F3B 1.325(9) . ?
C49B F6B 1.323(8) . ?
C49B F5B 1.325(9) . ?
C49B F4B 1.335(9) . ?
C50 C55 1.396(4) . ?
C50 C51 1.403(4) . ?
C50 B1 1.639(4) . ?
C51 C52 1.389(4) . ?
C51 H51 0.9500 . ?
C52 C53 1.386(4) . ?
C52 C56 1.503(5) . ?
C53 C54 1.385(4) . ?
C53 H53 0.9500 . ?
C54 C55 1.396(4) . ?
C54 C57 1.498(4) . ?
C55 H55 0.9500 . ?

loop_
_geom_torsion_atom_site_label_1
_geom_torsion_atom_site_label_2
_geom_torsion_atom_site_label_3
_geom_torsion_atom_site_label_4
_geom_torsion
_geom_torsion_site_symmetry_1
_geom_torsion_site_symmetry_2
_geom_torsion_site_symmetry_3
_geom_torsion_site_symmetry_4
_geom_torsion_publ_flag
C11A P1 O1 C2 128.8(3) . . . . ?
C7B P1 O1 C2 -125.6(5) . . . . ?
C11B P1 O1 C2 116.3(5) . . . . ?
C7A P1 O1 C2 -113.5(3) . . . . ?
Ir1 P1 O1 C2 3.5(3) . . . . ?
C15 P2 O2 C6 -135.5(2) . . . . ?
C19 P2 O2 C6 108.8(2) . . . . ?
Ir1 P2 O2 C6 -10.6(2) . . . . ?
P1 O1 C2 C3 177.4(3) . . . . ?
P1 O1 C2 C1 -3.7(4) . . . . ?
C6 C1 C2 C3 1.4(5) . . . . ?
Ir1 C1 C2 C3 -179.1(3) . . . . ?
C6 C1 C2 O1 -177.4(3) . . . . ?
Ir1 C1 C2 O1 2.1(4) . . . . ?
O1 C2 C3 C4 179.4(3) . . . . ?
C1 C2 C3 C4 0.6(5) . . . . ?
C2 C3 C4 C5 -1.2(5) . . . . ?
C3 C4 C5 C6 -0.3(5) . . . . ?
P2 O2 C6 C5 -171.1(2) . . . . ?
P2 O2 C6 C1 10.0(4) . . . . ?
C4 C5 C6 O2 -176.4(3) . . . . ?
C4 C5 C6 C1 2.5(5) . . . . ?
C2 C1 C6 O2 175.9(3) . . . . ?
Ir1 C1 C6 O2 -3.6(4) . . . . ?
C2 C1 C6 C5 -2.9(4) . . . . ?
Ir1 C1 C6 C5 177.5(2) . . . . ?
O1 P1 C7A C8A -162.0(5) . . . . ?
Ir1 P1 C7A C8A 87.5(5) . . . . ?
O1 P1 C7A C10A 80.1(4) . . . . ?
Ir1 P1 C7A C10A -30.5(5) . . . . ?
O1 P1 C7A C9A -38.1(4) . . . . ?
Ir1 P1 C7A C9A -148.7(4) . . . . ?
O1 P1 C7B C10B 55.6(11) . . . . ?
Ir1 P1 C7B C10B -59.2(13) . . . . ?
O1 P1 C7B C9B -61.3(12) . . . . ?
Ir1 P1 C7B C9B -176.1(9) . . . . ?
O1 P1 C7B C8B 173.2(12) . . . . ?
Ir1 P1 C7B C8B 58.4(14) . . . . ?
O1 P1 C11A C14A -54.8(5) . . . . ?
Ir1 P1 C11A C14A 58.9(5) . . . . ?
O1 P1 C11A C12A -173.0(5) . . . . ?
Ir1 P1 C11A C12A -59.3(6) . . . . ?
O1 P1 C11A C13A 63.0(5) . . . . ?
Ir1 P1 C11A C13A 176.7(4) . . . . ?
O1 P1 C11B C14B -81.0(12) . . . . ?
Ir1 P1 C11B C14B 28.5(14) . . . . ?
O1 P1 C11B C12B 163.1(11) . . . . ?
Ir1 P1 C11B C12B -87.4(11) . . . . ?
O1 P1 C11B C13B 43.6(13) . . . . ?
Ir1 P1 C11B C13B 153.1(11) . . . . ?
O2 P2 C15 C18 65.5(2) . . . . ?
C19 P2 C15 C18 167.8(2) . . . . ?
Ir1 P2 C15 C18 -45.9(3) . . . . ?
O2 P2 C15 C17 -52.5(3) . . . . ?
C19 P2 C15 C17 49.8(3) . . . . ?
Ir1 P2 C15 C17 -164.0(2) . . . . ?
O2 P2 C15 C16 -175.2(3) . . . . ?
C19 P2 C15 C16 -72.9(3) . . . . ?
Ir1 P2 C15 C16 73.3(3) . . . . ?
O2 P2 C19 C21 145.5(3) . . . . ?
C15 P2 C19 C21 44.0(3) . . . . ?
Ir1 P2 C19 C21 -104.3(3) . . . . ?
O2 P2 C19 C22 -93.6(3) . . . . ?
C15 P2 C19 C22 164.9(3) . . . . ?
Ir1 P2 C19 C22 16.6(3) . . . . ?
O2 P2 C19 C20 22.7(3) . . . . ?
C15 P2 C19 C20 -78.8(3) . . . . ?
Ir1 P2 C19 C20 132.9(3) . . . . ?
C31 C26 C27 C28 -2.1(4) . . . . ?
B1 C26 C27 C28 -174.4(3) . . . . ?
C26 C27 C28 C29 1.7(5) . . . . ?
C26 C27 C28 C32B 179.2(6) . . . . ?
C26 C27 C28 C32A -175.2(5) . . . . ?
C27 C28 C29 C30 -0.5(5) . . . . ?
C32B C28 C29 C30 -178.1(6) . . . . ?
C32A C28 C29 C30 176.3(5) . . . . ?
C28 C29 C30 C31 -0.1(4) . . . . ?
C28 C29 C30 C33 177.6(3) . . . . ?
C29 C30 C31 C26 -0.5(4) . . . . ?
C33 C30 C31 C26 -178.2(3) . . . . ?
C27 C26 C31 C30 1.6(4) . . . . ?
B1 C26 C31 C30 173.7(3) . . . . ?
C27 C28 C32A F2A 66.4(9) . . . . ?
C29 C28 C32A F2A -110.5(8) . . . . ?
C27 C28 C32A F3A -51.7(9) . . . . ?
C29 C28 C32A F3A 131.4(7) . . . . ?
C27 C28 C32A F1A -171.9(8) . . . . ?
C29 C28 C32A F1A 11.2(10) . . . . ?
C27 C28 C32B F4A 6.8(14) . . . . ?
C29 C28 C32B F4A -175.6(11) . . . . ?
C27 C28 C32B F6A 128.0(11) . . . . ?
C29 C28 C32B F6A -54.4(13) . . . . ?
C27 C28 C32B F5A -114.2(10) . . . . ?
C29 C28 C32B F5A 63.4(12) . . . . ?
C29 C30 C33 F5 16.3(4) . . . . ?
C31 C30 C33 F5 -166.0(3) . . . . ?
C29 C30 C33 F4 137.9(3) . . . . ?
C31 C30 C33 F4 -44.3(4) . . . . ?
C29 C30 C33 F6 -103.9(3) . . . . ?
C31 C30 C33 F6 73.9(4) . . . . ?
C39 C34 C35 C36 -2.5(4) . . . . ?
B1 C34 C35 C36 -176.6(3) . . . . ?
C34 C35 C36 C37 2.0(5) . . . . ?
C34 C35 C36 C40 -178.4(3) . . . . ?
C35 C36 C37 C38 -0.2(4) . . . . ?
C40 C36 C37 C38 -179.8(3) . . . . ?
C36 C37 C38 C39 -0.7(5) . . . . ?
C36 C37 C38 C41 178.2(3) . . . . ?
C37 C38 C39 C34 0.1(5) . . . . ?
C41 C38 C39 C34 -179.0(3) . . . . ?
C35 C34 C39 C38 1.5(4) . . . . ?
B1 C34 C39 C38 175.6(3) . . . . ?
C37 C36 C40 F7 -12.3(5) . . . . ?
C35 C36 C40 F7 168.1(3) . . . . ?
C37 C36 C40 F9 -133.1(3) . . . . ?
C35 C36 C40 F9 47.3(4) . . . . ?
C37 C36 C40 F8 109.1(3) . . . . ?
C35 C36 C40 F8 -70.5(4) . . . . ?
C37 C38 C41 F10 128.1(3) . . . . ?
C39 C38 C41 F10 -52.9(4) . . . . ?
C37 C38 C41 F12 6.7(5) . . . . ?
C39 C38 C41 F12 -174.3(3) . . . . ?
C37 C38 C41 F11 -112.0(3) . . . . ?
C39 C38 C41 F11 67.1(4) . . . . ?
C47 C42 C43 C44 -1.4(4) . . . . ?
B1 C42 C43 C44 -177.3(3) . . . . ?
C42 C43 C44 C45 1.0(5) . . . . ?
C42 C43 C44 C48 -179.5(3) . . . . ?
C43 C44 C45 C46 0.3(5) . . . . ?
C48 C44 C45 C46 -179.1(4) . . . . ?
C44 C45 C46 C47 -1.2(5) . . . . ?
C44 C45 C46 C49A 172.5(5) . . . . ?
C44 C45 C46 C49B -175.5(4) . . . . ?
C45 C46 C47 C42 0.8(5) . . . . ?
C49A C46 C47 C42 -171.8(5) . . . . ?
C49B C46 C47 C42 175.8(4) . . . . ?
C43 C42 C47 C46 0.6(4) . . . . ?
B1 C42 C47 C46 176.4(3) . . . . ?
C45 C44 C48 F15 101.8(5) . . . . ?
C43 C44 C48 F15 -77.7(5) . . . . ?
C45 C44 C48 F13 -24.3(6) . . . . ?
C43 C44 C48 F13 156.3(4) . . . . ?
C45 C44 C48 F14 -141.4(4) . . . . ?
C43 C44 C48 F14 39.1(5) . . . . ?
C45 C46 C49A F1B -169.1(8) . . . . ?
C47 C46 C49A F1B 4.1(11) . . . . ?
C45 C46 C49A F2B 72.2(9) . . . . ?
C47 C46 C49A F2B -114.6(9) . . . . ?
C45 C46 C49A F3B -47.5(9) . . . . ?
C47 C46 C49A F3B 125.8(7) . . . . ?
C45 C46 C49B F6B 138.7(6) . . . . ?
C47 C46 C49B F6B -36.0(8) . . . . ?
C45 C46 C49B F5B -100.7(7) . . . . ?
C47 C46 C49B F5B 84.6(7) . . . . ?
C45 C46 C49B F4B 17.1(8) . . . . ?
C47 C46 C49B F4B -157.6(6) . . . . ?
C55 C50 C51 C52 -1.4(4) . . . . ?
B1 C50 C51 C52 -174.8(3) . . . . ?
C50 C51 C52 C53 1.5(4) . . . . ?
C50 C51 C52 C56 -179.8(3) . . . . ?
C51 C52 C53 C54 -0.2(4) . . . . ?
C56 C52 C53 C54 -178.9(3) . . . . ?
C52 C53 C54 C55 -1.0(4) . . . . ?
C52 C53 C54 C57 -179.1(3) . . . . ?
C51 C50 C55 C54 0.2(4) . . . . ?
B1 C50 C55 C54 173.4(2) . . . . ?
C53 C54 C55 C50 1.1(4) . . . . ?
C57 C54 C55 C50 179.1(3) . . . . ?
C53 C52 C56 F21 -150.9(4) . . . . ?
C51 C52 C56 F21 30.4(5) . . . . ?
C53 C52 C56 F20 -30.7(4) . . . . ?
C51 C52 C56 F20 150.6(3) . . . . ?
C53 C52 C56 F19 87.8(4) . . . . ?
C51 C52 C56 F19 -90.9(4) . . . . ?
C53 C54 C57 F24 87.9(4) . . . . ?
C55 C54 C57 F24 -90.1(3) . . . . ?
C53 C54 C57 F22 -31.1(4) . . . . ?
C55 C54 C57 F22 150.8(3) . . . . ?
C53 C54 C57 F23 -151.2(3) . . . . ?
C55 C54 C57 F23 30.8(4) . . . . ?
C47 C42 B1 C34 32.5(4) . . . . ?
C43 C42 B1 C34 -152.0(3) . . . . ?
C47 C42 B1 C50 149.1(3) . . . . ?
C43 C42 B1 C50 -35.3(4) . . . . ?
C47 C42 B1 C26 -88.4(3) . . . . ?
C43 C42 B1 C26 87.2(3) . . . . ?
C35 C34 B1 C42 -146.9(3) . . . . ?
C39 C34 B1 C42 39.5(4) . . . . ?
C35 C34 B1 C50 92.0(3) . . . . ?
C39 C34 B1 C50 -81.6(3) . . . . ?
C35 C34 B1 C26 -30.7(4) . . . . ?
C39 C34 B1 C26 155.7(3) . . . . ?
C55 C50 B1 C42 152.1(3) . . . . ?
C51 C50 B1 C42 -35.0(3) . . . . ?
C55 C50 B1 C34 -86.3(3) . . . . ?
C51 C50 B1 C34 86.6(3) . . . . ?
C55 C50 B1 C26 35.3(4) . . . . ?
C51 C50 B1 C26 -151.8(3) . . . . ?
C31 C26 B1 C42 -87.1(3) . . . . ?
C27 C26 B1 C42 84.6(3) . . . . ?
C31 C26 B1 C34 151.6(3) . . . . ?
C27 C26 B1 C34 -36.7(4) . . . . ?
C31 C26 B1 C50 34.3(4) . . . . ?
C27 C26 B1 C50 -154.0(3) . . . . ?
